data_4033710
loop_
_publ_author_name
'Li, Hongjie'
'Jia, Peijing'
'Qian, Naixin'
'Li, Shasha'
'Jiao, Peng'

_publ_section_title
;
 Simultaneous Construction of Planar and Central Chiralities as Well as
 Unprecedented Axial Chirality on and around a Ferrocene Backbone.
;
_journal_issue 5
_journal_name_full 'The Journal of organic chemistry'
_journal_page_first 2817
_journal_page_last 2828
_journal_paper_doi 10.1021/acs.joc.8b03221
_journal_volume 84
_journal_year 2019
_chemical_absolute_configuration ad
_chemical_formula_moiety 'C24 H23 Fe N O'
_chemical_formula_sum 'C24 H23 Fe N O'
_chemical_formula_weight 397.30
_space_group_crystal_system monoclinic
_space_group_IT_number 4
_space_group_name_Hall 'P 2yb'
_space_group_name_H-M_alt 'P 1 21 1'
_symmetry_Int_Tables_number 4
_audit_creation_date 2018-06-25
_audit_creation_method
;
Olex2 1.2
(compiled 2018.05.29 svn.r3508 for OlexSys, GUI svn.r5506)
;
_cell_angle_alpha 90
_cell_angle_beta 91.636(3)
_cell_angle_gamma 90
_cell_formula_units_Z 2
_cell_length_a 10.5300(3)
_cell_length_b 7.9937(3)
_cell_length_c 11.1625(3)
_cell_measurement_reflns_used 4748
_cell_measurement_temperature 100.01(10)
_cell_measurement_theta_max 28.9500
_cell_measurement_theta_min 4.0730
_cell_volume 939.21(5)
_computing_cell_refinement 'CrysAlisPro 1.171.39.32a (Rigaku OD, 2017)'
_computing_data_collection 'CrysAlisPro 1.171.39.32a (Rigaku OD, 2017)'
_computing_data_reduction 'CrysAlisPro 1.171.39.32a (Rigaku OD, 2017)'
_computing_molecular_graphics 'Olex2 (Dolomanov et al., 2009)'
_computing_publication_material 'Olex2 (Dolomanov et al., 2009)'
_computing_structure_refinement 'olex2.refine (Bourhis et al., 2015)'
_diffrn_ambient_environment N~2~
_diffrn_ambient_temperature 100.01(10)
_diffrn_detector 'CCD plate'
_diffrn_detector_area_resol_mean 5.3127
_diffrn_detector_type AtlasS2
_diffrn_measured_fraction_theta_full 0.9976
_diffrn_measured_fraction_theta_max 0.8152
_diffrn_measurement_details
;
List of Runs (angles in degrees, time in seconds):

  # Type    Start    End  Width  t~exp~   \w     \q     \k     \f   Frames
--------------------------------------------------------------------------
  1  \w    -10.00  29.00   1.00    4.00    --  -11.20 -99.00  60.00   39
  2  \w     -8.00  66.00   1.00    4.00    --   12.45  57.00 -30.00   74
  3  \w    -40.00  32.00   1.00    4.00    --   12.45 -77.00 150.00   72
  4  \w     18.00  79.00   1.00    4.00    --   12.45  37.00 120.00   61
  5  \w    -47.00  41.00   1.00    4.00    --   12.45 -57.00 -60.00   88
;
_diffrn_measurement_device 'four-circle diffractometer'
_diffrn_measurement_device_type 'SuperNova, Dual, Cu at home/near, AtlasS2'
_diffrn_measurement_method '\w scans'
_diffrn_orient_matrix_type 'CrysAlisPro convention (1999,Acta A55,543-557)'
_diffrn_orient_matrix_UB_11 0.0220404000
_diffrn_orient_matrix_UB_12 -0.0836312000
_diffrn_orient_matrix_UB_13 -0.0034295000
_diffrn_orient_matrix_UB_21 0.0631035000
_diffrn_orient_matrix_UB_22 0.0295261000
_diffrn_orient_matrix_UB_23 -0.0054913000
_diffrn_orient_matrix_UB_31 0.0086294000
_diffrn_orient_matrix_UB_32 -0.0019700000
_diffrn_orient_matrix_UB_33 0.0632449000
_diffrn_radiation_monochromator mirror
_diffrn_radiation_probe x-ray
_diffrn_radiation_type 'Mo K\a'
_diffrn_radiation_wavelength 0.71073
_diffrn_reflns_av_R_equivalents 0.0265
_diffrn_reflns_av_unetI/netI 0.0484
_diffrn_reflns_limit_h_max 14
_diffrn_reflns_limit_h_min -14
_diffrn_reflns_limit_k_max 11
_diffrn_reflns_limit_k_min -11
_diffrn_reflns_limit_l_max 14
_diffrn_reflns_limit_l_min -15
_diffrn_reflns_number 8301
_diffrn_reflns_theta_full 26.0000
_diffrn_reflns_theta_max 29.76
_diffrn_reflns_theta_min 3.65
_diffrn_source 'micro-focus sealed X-ray tube'
_diffrn_source_type 'SuperNova (Mo) X-ray Source'
_exptl_absorpt_coefficient_mu 0.816
_exptl_absorpt_correction_T_max 1.00000
_exptl_absorpt_correction_T_min 0.75040
_exptl_absorpt_correction_type multi-scan
_exptl_absorpt_process_details
;
CrysAlisPro 1.171.39.32a (Rigaku Oxford Diffraction, 2017)
Empirical absorption correction using spherical harmonics,
 implemented in SCALE3 ABSPACK scaling algorithm.
;
_exptl_crystal_colour 'clear light yellow'
_exptl_crystal_density_diffrn 1.4048
_exptl_crystal_description block
_exptl_crystal_F_000 416.8512
_exptl_crystal_size_max 0.6
_exptl_crystal_size_mid 0.5
_exptl_crystal_size_min 0.4
_refine_diff_density_max 0.3000
_refine_diff_density_min -0.2718
_refine_diff_density_rms 0.0570
_refine_ls_abs_structure_details 'Flack, H. D. (1983). Acta Cryst. A39, 876-881.'
_refine_ls_abs_structure_Flack -0.038(13)
_refine_ls_d_res_high 0.7158
_refine_ls_d_res_low 5.5790
_refine_ls_goodness_of_fit_ref 1.0479
_refine_ls_hydrogen_treatment mixed
_refine_ls_matrix_type full
_refine_ls_number_constraints 38
_refine_ls_number_parameters 252
_refine_ls_number_reflns 4379
_refine_ls_number_restraints 1
_refine_ls_restrained_S_all 1.0479
_refine_ls_R_factor_all 0.0355
_refine_ls_R_factor_gt 0.0329
_refine_ls_shift/su_max 0.0000
_refine_ls_shift/su_mean 0.0000
_refine_ls_structure_factor_coef Fsqd
_refine_ls_weighting_details 'w=1/[\s^2^(Fo^2^)+(0.0224P)^2^+0.2005P] where P=(Fo^2^+2Fc^2^)/3'
_refine_ls_weighting_scheme calc
_refine_ls_wR_factor_gt 0.0653
_refine_ls_wR_factor_ref 0.0669
_reflns_Friedel_coverage 0.766
_reflns_limit_h_max 14
_reflns_limit_h_min -14
_reflns_limit_k_max 11
_reflns_limit_k_min -11
_reflns_limit_l_max 15
_reflns_limit_l_min -15
_reflns_number_gt 4143
_reflns_number_total 4379
_reflns_threshold_expression I>=2u(I)
_cod_data_source_file jo8b03221_si_013.cif
_cod_data_source_block 20180625c
_cod_original_sg_symbol_Hall ' P 2yb'
_cod_database_code 4033710
_chemical_oxdiff_formula C1H1O1N1Fe1
_reflns_odcompleteness_completeness 99.66
_reflns_odcompleteness_iscentric 1
_reflns_odcompleteness_theta 26.32
_olex2_refinement_description
;
1. Fixed Uiso
 At 1.2 times of:
  All C(H) groups, All C(H,H) groups
2.a Secondary CH2 refined with riding coordinates:
 C11(H11a,H11b), C4(H4a,H4b), C12(H12a,H12b), C3(H3a,H3b)
2.b Aromatic/amide H refined with riding coordinates:
 C7(H7), C8(H8), C24(H24), C18(H18), C6(H6), C27(H27), C19(H19), C26(H26),
 C25(H25), C22(H22), C23(H23), C20(H20), C21(H21)
;
_olex2_submission_special_instructions 'No special instructions were received'
_oxdiff_exptl_absorpt_empirical_details
;
Empirical correction (ABSPACK) includes:
- Absorption correction using spherical harmonics
- Frame scaling
;
_oxdiff_exptl_absorpt_empirical_full_max 1.396
_oxdiff_exptl_absorpt_empirical_full_min 0.555

loop_
_space_group_symop_id
_space_group_symop_operation_xyz
1 x,y,z
2 -x,y+1/2,-z

loop_
_atom_site_label
_atom_site_type_symbol
_atom_site_fract_x
_atom_site_fract_y
_atom_site_fract_z
_atom_site_U_iso_or_equiv
_atom_site_adp_type
_atom_site_occupancy
_atom_site_refinement_flags_posn
Fe1 Fe 0.23463(2) 0.52085(3) 0.96150(2) 0.01492(8) Uani 1.000000 .
O16 O 0.62553(15) 0.6207(2) 0.59322(16) 0.0279(4) Uani 1.000000 .
N10 N 0.43601(13) 0.5195(3) 0.66320(12) 0.0134(3) Uani 1.000000 .
C9 C 0.37160(19) 0.4015(3) 0.86655(18) 0.0137(4) Uani 1.000000 .
C7 C 0.3677(2) 0.4129(3) 1.07156(19) 0.0189(5) Uani 1.000000 .
H7 H 0.3855(2) 0.4427(3) 1.15081(19) 0.0227(6) Uiso 1.000000 R
C11 C 0.5026(2) 0.2515(3) 0.71827(19) 0.0186(5) Uani 1.000000 .
H11a H 0.5106(2) 0.1762(3) 0.78620(19) 0.0224(6) Uiso 1.000000 R
H11b H 0.4910(2) 0.1862(3) 0.64557(19) 0.0224(6) Uiso 1.000000 R
C13 C 0.56541(17) 0.5184(3) 0.64817(15) 0.0172(4) Uani 1.000000 .
C17 C 0.25941(19) 0.6091(3) 0.52444(18) 0.0154(4) Uani 1.000000 .
C5 C 0.2805(2) 0.2858(3) 0.90552(18) 0.0152(4) Uani 1.000000 .
C14 C 0.3590(2) 0.6542(3) 0.61643(18) 0.0151(4) Uani 1.000000 .
C8 C 0.42789(19) 0.4824(3) 0.96928(17) 0.0179(5) Uani 1.000000 .
H8 H 0.49096(19) 0.5638(3) 0.96966(17) 0.0214(6) Uiso 1.000000 R
C24 C 0.1415(2) 0.6901(3) 1.0642(2) 0.0220(5) Uani 1.000000 .
H24 H 0.1565(2) 0.7105(3) 1.1454(2) 0.0264(6) Uiso 1.000000 R
C18 C 0.2784(2) 0.4773(2) 0.44593(17) 0.0170(5) Uani 1.000000 .
H18 H 0.3543(2) 0.4177(2) 0.45004(17) 0.0204(6) Uiso 1.000000 R
C6 C 0.2765(2) 0.2911(3) 1.03322(18) 0.0186(5) Uani 1.000000 .
H6 H 0.2246(2) 0.2278(3) 1.08172(18) 0.0223(6) Uiso 1.000000 R
C27 C 0.1506(2) 0.7052(3) 0.8596(2) 0.0244(5) Uani 1.000000 .
H27 H 0.1728(2) 0.7371(3) 0.7828(2) 0.0293(6) Uiso 1.000000 R
C19 C 0.1846(2) 0.4339(3) 0.36098(19) 0.0218(5) Uani 1.000000 .
H19 H 0.1977(2) 0.3457(3) 0.30849(19) 0.0262(6) Uiso 1.000000 R
C4 C 0.2212(2) 0.1907(3) 0.80218(17) 0.0183(5) Uani 1.000000 .
H4a H 0.2546(2) 0.0779(3) 0.79781(17) 0.0219(5) Uiso 1.000000 R
H4b H 0.1295(2) 0.1860(3) 0.80737(17) 0.0219(5) Uiso 1.000000 R
C2 C 0.3910(2) 0.3750(2) 0.73362(17) 0.0140(4) Uani 1.000000 .
C12 C 0.6181(2) 0.3648(3) 0.71112(19) 0.0191(5) Uani 1.000000 .
H12a H 0.6521(2) 0.3923(3) 0.79041(19) 0.0229(6) Uiso 1.000000 R
H12b H 0.6843(2) 0.3130(3) 0.66519(19) 0.0229(6) Uiso 1.000000 R
C26 C 0.0607(2) 0.5822(3) 0.8880(2) 0.0264(6) Uani 1.000000 .
H26 H 0.0132(2) 0.5186(3) 0.8331(2) 0.0316(7) Uiso 1.000000 R
C3 C 0.2620(2) 0.2979(3) 0.69407(18) 0.0157(4) Uani 1.000000 .
H3a H 0.2710(2) 0.2289(3) 0.62336(18) 0.0189(5) Uiso 1.000000 R
H3b H 0.2000(2) 0.3848(3) 0.67641(18) 0.0189(5) Uiso 1.000000 R
C25 C 0.0547(2) 0.5717(3) 1.0154(2) 0.0237(5) Uani 1.000000 .
H25 H 0.0032(2) 0.5002(3) 1.0583(2) 0.0284(6) Uiso 1.000000 R
C22 C 0.1457(2) 0.6990(3) 0.51655(19) 0.0220(5) Uani 1.000000 .
H22 H 0.1324(2) 0.7879(3) 0.56845(19) 0.0264(6) Uiso 1.000000 R
C15 C 0.3856(2) 0.8112(3) 0.6467(2) 0.0234(5) Uani 1.000000 .
C23 C 0.2017(2) 0.7724(3) 0.9689(2) 0.0235(5) Uani 1.000000 .
H23 H 0.2634(2) 0.8553(3) 0.9764(2) 0.0282(6) Uiso 1.000000 R
C20 C 0.07135(19) 0.5228(4) 0.35499(17) 0.0266(5) Uani 1.000000 .
H20 H 0.00792(19) 0.4929(4) 0.29940(17) 0.0319(6) Uiso 1.000000 R
C21 C 0.0527(2) 0.6564(3) 0.4319(2) 0.0276(5) Uani 1.000000 .
H21 H -0.0224(2) 0.7175(3) 0.4265(2) 0.0331(7) Uiso 1.000000 R
H15a H 0.334(2) 0.914(3) 0.6086(18) 0.011(5) Uiso 1.000000 .
H15b H 0.455(3) 0.831(4) 0.704(3) 0.042(9) Uiso 1.000000 .

loop_
_atom_site_aniso_label
_atom_site_aniso_U_11
_atom_site_aniso_U_22
_atom_site_aniso_U_33
_atom_site_aniso_U_12
_atom_site_aniso_U_13
_atom_site_aniso_U_23
Fe1 0.01499(13) 0.01663(14) 0.01317(12) -0.00063(16) 0.00108(9) -0.00173(16)
O16 0.0178(8) 0.0236(9) 0.0427(10) -0.0044(7) 0.0089(7) 0.0060(8)
N10 0.0125(7) 0.0125(7) 0.0151(6) -0.0010(11) -0.0001(5) 0.0039(10)
C9 0.0127(9) 0.0135(10) 0.0148(10) 0.0009(9) 0.0003(7) 0.0015(8)
C7 0.0204(11) 0.0229(11) 0.0133(10) 0.0015(10) -0.0031(8) -0.0007(9)
C11 0.0220(11) 0.0155(11) 0.0185(11) 0.0054(10) 0.0026(9) 0.0035(9)
C13 0.0165(8) 0.0179(9) 0.0172(8) -0.0040(13) 0.0005(7) -0.0042(13)
C17 0.0159(10) 0.0182(11) 0.0123(9) 0.0019(9) 0.0032(8) 0.0069(8)
C5 0.0166(10) 0.0128(10) 0.0163(10) -0.0011(9) 0.0003(8) 0.0020(9)
C14 0.0157(10) 0.0138(10) 0.0159(9) 0.0032(9) 0.0023(8) 0.0027(9)
C8 0.0147(9) 0.0210(14) 0.0177(9) -0.0032(9) -0.0035(7) 0.0019(9)
C24 0.0253(12) 0.0203(12) 0.0205(11) 0.0036(10) 0.0040(9) -0.0037(9)
C18 0.0176(10) 0.0184(12) 0.0151(9) 0.0003(8) 0.0019(8) 0.0043(8)
C6 0.0229(11) 0.0178(11) 0.0152(10) -0.0020(10) 0.0016(9) 0.0034(9)
C27 0.0258(12) 0.0296(13) 0.0180(11) 0.0129(11) 0.0044(9) 0.0042(10)
C19 0.0297(12) 0.0220(12) 0.0136(10) -0.0026(11) -0.0010(9) 0.0030(9)
C4 0.0238(11) 0.0159(11) 0.0153(10) -0.0063(10) 0.0041(8) 0.0000(9)
C2 0.0172(10) 0.0111(10) 0.0136(9) -0.0007(9) -0.0002(8) 0.0018(8)
C12 0.0166(10) 0.0194(11) 0.0212(11) 0.0066(9) -0.0003(8) -0.0014(9)
C26 0.0168(11) 0.0341(14) 0.0279(11) 0.0072(10) -0.0032(9) -0.0095(10)
C3 0.0181(10) 0.0148(10) 0.0142(9) -0.0023(9) -0.0006(8) 0.0000(9)
C25 0.0166(10) 0.0260(13) 0.0289(11) 0.0009(9) 0.0079(9) -0.0048(10)
C22 0.0227(11) 0.0250(13) 0.0184(10) 0.0063(10) 0.0029(9) 0.0052(10)
C15 0.0228(12) 0.0200(12) 0.0274(12) 0.0015(10) -0.0007(10) -0.0012(10)
C23 0.0264(12) 0.0171(12) 0.0272(12) 0.0016(10) 0.0055(10) 0.0004(10)
C20 0.0243(10) 0.0351(12) 0.0199(9) -0.0058(16) -0.0075(8) 0.0130(16)
C21 0.0200(12) 0.0351(14) 0.0272(12) 0.0097(11) -0.0037(9) 0.0090(11)

loop_
_atom_type_symbol
_atom_type_scat_dispersion_real
_atom_type_scat_dispersion_imag
_atom_type_scat_Cromer_Mann_a1
_atom_type_scat_Cromer_Mann_a2
_atom_type_scat_Cromer_Mann_a3
_atom_type_scat_Cromer_Mann_a4
_atom_type_scat_Cromer_Mann_b1
_atom_type_scat_Cromer_Mann_b2
_atom_type_scat_Cromer_Mann_b3
_atom_type_scat_Cromer_Mann_b4
_atom_type_scat_Cromer_Mann_c
_atom_type_scat_source
_atom_type_scat_dispersion_source
H 0.00000 0.00000 0.49300 0.32291 0.14019 0.04081 10.51090 26.12570 3.14236 57.79970 0.0030380000826 'International Tables Volume C Table 6.1.1.4 (pp. 500-502)' 'Henke, Gullikson and Davis, At. Data and Nucl. Data Tables, 1993, 54, 2'
C 0.00347 0.00161 2.31000 1.02000 1.58860 0.86500 20.84390 10.20750 0.56870 51.65120 0.215599998832 'International Tables Volume C Table 6.1.1.4 (pp. 500-502)' 'Henke, Gullikson and Davis, At. Data and Nucl. Data Tables, 1993, 54, 2'
Fe 0.35822 0.84933 11.76950 7.35730 3.52220 2.30450 4.76110 0.30720 15.35350 76.88050 1.03690004349 'International Tables Volume C Table 6.1.1.4 (pp. 500-502)' 'Henke, Gullikson and Davis, At. Data and Nucl. Data Tables, 1993, 54, 2'
O 0.01158 0.00611 3.04850 2.28680 1.54630 0.86700 13.27710 5.70110 0.32390 32.90890 0.250800013542 'International Tables Volume C Table 6.1.1.4 (pp. 500-502)' 'Henke, Gullikson and Davis, At. Data and Nucl. Data Tables, 1993, 54, 2'
N 0.00653 0.00323 12.21260 3.13220 2.01250 1.16630 0.00570 9.89330 28.99750 0.58260 -11.5290002823 'International Tables Volume C Table 6.1.1.4 (pp. 500-502)' 'Henke, Gullikson and Davis, At. Data and Nucl. Data Tables, 1993, 54, 2'

loop_
_geom_angle_atom_site_label_1
_geom_angle_atom_site_label_2
_geom_angle_atom_site_label_3
_geom_angle
C7 Fe1 C9 68.36(8)
C5 Fe1 C9 40.34(8)
C5 Fe1 C7 68.21(8)
C8 Fe1 C9 40.75(7)
C8 Fe1 C7 41.06(8)
C8 Fe1 C5 68.50(8)
C24 Fe1 C9 162.74(8)
C24 Fe1 C7 106.03(9)
C24 Fe1 C5 154.49(9)
C24 Fe1 C8 124.45(8)
C6 Fe1 C9 68.77(8)
C6 Fe1 C7 40.91(8)
C6 Fe1 C5 40.88(8)
C6 Fe1 C8 69.38(8)
C6 Fe1 C24 118.43(9)
C27 Fe1 C9 110.30(9)
C27 Fe1 C7 157.28(9)
C27 Fe1 C5 126.47(9)
C27 Fe1 C8 122.84(9)
C27 Fe1 C24 68.19(9)
C27 Fe1 C6 161.48(9)
C26 Fe1 C9 122.64(8)
C26 Fe1 C7 160.00(9)
C26 Fe1 C5 108.32(9)
C26 Fe1 C8 157.84(9)
C26 Fe1 C24 68.14(9)
C26 Fe1 C6 123.53(9)
C26 Fe1 C27 40.24(9)
C25 Fe1 C9 156.37(8)
C25 Fe1 C7 122.40(9)
C25 Fe1 C5 120.11(9)
C25 Fe1 C8 160.20(8)
C25 Fe1 C24 40.48(9)
C25 Fe1 C6 104.72(9)
C25 Fe1 C27 68.35(9)
C25 Fe1 C26 40.86(9)
C23 Fe1 C9 127.00(9)
C23 Fe1 C7 120.61(9)
C23 Fe1 C5 163.74(9)
C23 Fe1 C8 108.31(9)
C23 Fe1 C24 40.57(9)
C23 Fe1 C6 154.49(9)
C23 Fe1 C27 40.78(9)
C23 Fe1 C26 68.24(9)
C23 Fe1 C25 68.45(9)
C14 N10 C13 120.67(19)
C2 N10 C13 113.06(18)
C2 N10 C14 126.24(16)
C5 C9 Fe1 69.57(12)
C8 C9 Fe1 69.92(12)
C8 C9 C5 108.62(18)
C2 C9 Fe1 133.39(14)
C2 C9 C5 108.75(17)
C2 C9 C8 141.47(19)
H7 C7 Fe1 125.71(6)
C8 C7 Fe1 70.51(11)
C8 C7 H7 125.21(11)
C6 C7 Fe1 70.16(12)
C6 C7 H7 125.21(12)
C6 C7 C8 109.58(17)
H11b C11 H11a 109.0
C2 C11 H11a 111.02(11)
C2 C11 H11b 111.02(11)
C12 C11 H11a 111.02(11)
C12 C11 H11b 111.02(12)
C12 C11 C2 103.72(17)
N10 C13 O16 126.2(2)
C12 C13 O16 126.37(18)
C12 C13 N10 107.45(19)
C18 C17 C14 120.45(19)
C22 C17 C14 120.3(2)
C22 C17 C18 119.3(2)
C9 C5 Fe1 70.09(12)
C6 C5 Fe1 69.69(12)
C6 C5 C9 109.12(18)
C4 C5 Fe1 127.15(15)
C4 C5 C9 111.48(17)
C4 C5 C6 139.34(19)
C17 C14 N10 116.57(18)
C15 C14 N10 120.2(2)
C15 C14 C17 122.9(2)
C9 C8 Fe1 69.32(11)
C7 C8 Fe1 68.43(12)
C7 C8 C9 106.31(18)
H8 C8 Fe1 126.94(6)
H8 C8 C9 126.84(12)
H8 C8 C7 126.84(11)
H24 C24 Fe1 126.33(6)
C25 C24 Fe1 69.85(13)
C25 C24 H24 125.68(13)
C23 C24 Fe1 69.72(13)
C23 C24 H24 125.68(13)
C23 C24 C25 108.64(19)
H18 C18 C17 119.81(12)
C19 C18 C17 120.4(2)
C19 C18 H18 119.81(13)
C7 C6 Fe1 68.93(12)
C5 C6 Fe1 69.43(12)
C5 C6 C7 106.36(19)
H6 C6 Fe1 126.38(6)
H6 C6 C7 126.82(12)
H6 C6 C5 126.82(12)
H27 C27 Fe1 126.38(6)
C26 C27 Fe1 69.81(13)
C26 C27 H27 125.95(13)
C23 C27 Fe1 69.43(13)
C23 C27 H27 125.95(14)
C23 C27 C26 108.1(2)
H19 C19 C18 120.11(13)
C20 C19 C18 119.8(2)
C20 C19 H19 120.11(14)
H4a C4 C5 111.46(11)
H4b C4 C5 111.46(12)
H4b C4 H4a 109.3
C3 C4 C5 101.54(16)
C3 C4 H4a 111.46(11)
C3 C4 H4b 111.46(11)
C9 C2 N10 117.59(16)
C11 C2 N10 100.56(16)
C11 C2 C9 108.75(16)
C3 C2 N10 116.79(15)
C3 C2 C9 101.12(16)
C3 C2 C11 112.23(17)
C13 C12 C11 102.94(16)
H12a C12 C11 111.18(11)
H12a C12 C13 111.18(11)
H12b C12 C11 111.18(12)
H12b C12 C13 111.18(11)
H12b C12 H12a 109.1
C27 C26 Fe1 69.95(13)
H26 C26 Fe1 126.23(6)
H26 C26 C27 125.84(13)
C25 C26 Fe1 69.55(12)
C25 C26 C27 108.3(2)
C25 C26 H26 125.84(13)
C2 C3 C4 105.00(15)
H3a C3 C4 110.75(11)
H3a C3 C2 110.75(11)
H3b C3 C4 110.75(12)
H3b C3 C2 110.75(11)
H3b C3 H3a 108.8
C24 C25 Fe1 69.67(13)
C26 C25 Fe1 69.59(12)
C26 C25 C24 107.4(2)
H25 C25 Fe1 126.00(6)
H25 C25 C24 126.31(13)
H25 C25 C26 126.31(13)
H22 C22 C17 119.84(13)
C21 C22 C17 120.3(2)
C21 C22 H22 119.84(14)
H15a C15 C14 121.9(11)
H15b C15 C14 118.2(18)
H15b C15 H15a 120(2)
C24 C23 Fe1 69.71(13)
C27 C23 Fe1 69.78(13)
C27 C23 C24 107.6(2)
H23 C23 Fe1 125.87(7)
H23 C23 C24 126.21(13)
H23 C23 C27 126.21(14)
H20 C20 C19 119.98(14)
C21 C20 C19 120.05(19)
C21 C20 H20 119.98(12)
C20 C21 C22 120.1(2)
H21 C21 C22 119.93(14)
H21 C21 C20 119.93(12)

loop_
_geom_bond_atom_site_label_1
_geom_bond_atom_site_label_2
_geom_bond_distance
Fe1 C9 2.049(2)
Fe1 C7 2.030(2)
Fe1 C5 2.043(2)
Fe1 C8 2.057(2)
Fe1 C24 2.043(2)
Fe1 C6 2.046(2)
Fe1 C27 2.047(2)
Fe1 C26 2.046(2)
Fe1 C25 2.045(2)
Fe1 C23 2.043(2)
O16 C13 1.212(3)
N10 C13 1.378(2)
N10 C14 1.437(3)
N10 C2 1.482(3)
C9 C5 1.411(3)
C9 C8 1.430(3)
C9 C2 1.519(3)
C7 H7 0.9300
C7 C8 1.434(3)
C7 C6 1.425(3)
C11 H11a 0.9700
C11 H11b 0.9700
C11 C2 1.547(3)
C11 C12 1.521(3)
C13 C12 1.512(3)
C17 C14 1.491(3)
C17 C18 1.389(3)
C17 C22 1.397(3)
C5 C6 1.428(3)
C5 C4 1.502(3)
C14 C15 1.327(3)
C8 H8 0.9300
C24 H24 0.9300
C24 C25 1.414(3)
C24 C23 1.416(3)
C18 H18 0.9300
C18 C19 1.394(3)
C6 H6 0.9300
C27 H27 0.9300
C27 C26 1.408(3)
C27 C23 1.425(3)
C19 H19 0.9300
C19 C20 1.388(3)
C4 H4a 0.9700
C4 H4b 0.9700
C4 C3 1.551(3)
C2 C3 1.545(3)
C12 H12a 0.9700
C12 H12b 0.9700
C26 H26 0.9300
C26 C25 1.428(3)
C3 H3a 0.9700
C3 H3b 0.9700
C25 H25 0.9300
C22 H22 0.9300
C22 C21 1.384(3)
C15 H15a 1.07(2)
C15 H15b 0.97(3)
C23 H23 0.9300
C20 H20 0.9300
C20 C21 1.387(4)
C21 H21 0.9300
